data_8103221
loop_
_publ_author_name
'Majid Esmhosseini'
'Nasser Safari'
'Vahid Amani'

_publ_section_title
;
 Crystal structure of
 [hydroxy-methoxy-di(2-pyridyl)-methane-?2N,N'](?2-thiocyanato-N:S)(thiocyanato-?S)mercury(II),
 Hg(C12H12N2O2)(SCN)2
;
_journal_issue 4
_journal_name_full 'Zeitschrift f\"ur Kristallographie - New Crystal Structures'
_journal_page_first 541
_journal_volume 226
_journal_year 2011
_chemical_formula_moiety 'C14 H12 Hg1 N4 O2 S2'
_chemical_formula_sum 'C14 H12 Hg N4 O2 S2'
_chemical_formula_weight 533.01
_space_group_IT_number 14
_symmetry_cell_setting monoclinic
_symmetry_space_group_name_Hall '-P 2yn'
_symmetry_space_group_name_H-M 'P 1 21/n 1'
_atom_sites_solution_hydrogens geom
_atom_sites_solution_primary direct
_atom_sites_solution_secondary difmap
_audit_creation_method SHELXL-97
_cell_angle_alpha 90.00
_cell_angle_beta 101.035(9)
_cell_angle_gamma 90.00
_cell_formula_units_Z 4
_cell_length_a 9.0991(10)
_cell_length_b 14.1665(13)
_cell_length_c 13.1918(15)
_cell_measurement_reflns_used 438
_cell_measurement_temperature 298(2)
_cell_measurement_theta_max 29.25
_cell_measurement_theta_min 2.13
_cell_volume 1669.0(3)
_computing_cell_refinement 'Bruker SMART'
_computing_data_collection 'Bruker SMART'
_computing_data_reduction 'Bruker SHELXTL'
_computing_molecular_graphics 'SHELXTL ver. 5.1 (Sheldrick, 1998b)'
_computing_publication_material 'WinGX (Farrugia, 1999)'
_computing_structure_refinement 'SHELXTL ver. 5.1 (Sheldrick, 1998b)'
_computing_structure_solution 'SHELXTL ver. 5.1 (Sheldrick, 1998b)'
_diffrn_ambient_temperature 298(2)
_diffrn_measured_fraction_theta_full 0.995
_diffrn_measured_fraction_theta_max 0.995
_diffrn_measurement_device_type 'APEX II CCD'
_diffrn_measurement_method 'phi and omega scans'
_diffrn_radiation_monochromator graphite
_diffrn_radiation_source 'fine-focus sealed tube'
_diffrn_radiation_type MoK\a
_diffrn_radiation_wavelength 0.71073
_diffrn_reflns_av_R_equivalents 0.0814
_diffrn_reflns_av_sigmaI/netI 0.0519
_diffrn_reflns_limit_h_max 12
_diffrn_reflns_limit_h_min -12
_diffrn_reflns_limit_k_max 17
_diffrn_reflns_limit_k_min -19
_diffrn_reflns_limit_l_max 18
_diffrn_reflns_limit_l_min -18
_diffrn_reflns_number 18450
_diffrn_reflns_theta_full 29.25
_diffrn_reflns_theta_max 29.25
_diffrn_reflns_theta_min 2.13
_diffrn_standards_number 0
_exptl_absorpt_coefficient_mu 9.485
_exptl_absorpt_correction_T_max 0.091
_exptl_absorpt_correction_T_min 0.080
_exptl_absorpt_correction_type multi-scan
_exptl_absorpt_process_details 'SADABS (Sheldric, 1998a)'
_exptl_crystal_colour Colorless
_exptl_crystal_density_diffrn 2.121
_exptl_crystal_density_method 'not measured'
_exptl_crystal_description Block
_exptl_crystal_F_000 1008
_exptl_crystal_size_max 0.31
_exptl_crystal_size_mid 0.30
_exptl_crystal_size_min 0.28
_refine_diff_density_max 0.946
_refine_diff_density_min -1.674
_refine_diff_density_rms 0.128
_refine_ls_extinction_method none
_refine_ls_goodness_of_fit_ref 1.165
_refine_ls_hydrogen_treatment constr
_refine_ls_matrix_type full
_refine_ls_number_parameters 209
_refine_ls_number_reflns 4507
_refine_ls_number_restraints 0
_refine_ls_restrained_S_all 1.165
_refine_ls_R_factor_all 0.0469
_refine_ls_R_factor_gt 0.0375
_refine_ls_shift/su_max 0.008
_refine_ls_shift/su_mean 0.035
_refine_ls_structure_factor_coef Fsqd
_refine_ls_weighting_details 'calc w=1/[\s^2^(Fo^2^)+(0.0203P)^2^+2.1391P] where P=(Fo^2^+2Fc^2^)/3'
_refine_ls_weighting_scheme calc
_refine_ls_wR_factor_gt 0.0779
_refine_ls_wR_factor_ref 0.0811
_reflns_number_gt 3845
_reflns_number_total 4507
_reflns_threshold_expression >2sigma(I)
_cod_data_source_file 1267-3545.cff
_cod_data_source_block Hg
_cod_depositor_comments
;
The following automatic conversions were performed:

'_symmetry_cell_setting' value 'Monoclinic' changed to 'monoclinic'
according to /home/saulius/struct/CIF-dictionaries/cif_core.dic
dictionary named 'cif_core.dic' version 2.4.1 from 2010-06-29.

Automatic conversion script
Id: cif_fix_values 1715 2011-07-08 13:25:40Z adriana 
;
_cod_original_sg_symbol_H-M P21/n
_cod_original_formula_sum 'C14 H12 Hg1 N4 O2 S2'
_cod_database_code 8103221

loop_
_symmetry_equiv_pos_as_xyz
'x, y, z'
'-x+1/2, y+1/2, -z+1/2'
'-x, -y, -z'
'x-1/2, -y-1/2, z-1/2'

loop_
_atom_site_label
_atom_site_type_symbol
_atom_site_fract_x
_atom_site_fract_y
_atom_site_fract_z
_atom_site_U_iso_or_equiv
_atom_site_adp_type
_atom_site_occupancy
_atom_site_symmetry_multiplicity
_atom_site_calc_flag
_atom_site_refinement_flags
C1 C 0.5001(6) -0.0615(4) 0.6622(4) 0.0517(12) Uani 1 1 d .
H1 H 0.4204 -0.0594 0.6970 0.062 Uiso 1 1 calc R
C2 C 0.4946(8) -0.1244(4) 0.5815(4) 0.0641(16) Uani 1 1 d .
H2 H 0.4138 -0.1653 0.5637 0.077 Uiso 1 1 calc R
C3 C 0.6086(9) -0.1258(5) 0.5286(4) 0.0678(18) Uani 1 1 d .
H3 H 0.6059 -0.1669 0.4733 0.081 Uiso 1 1 calc R
C4 C 0.7303(7) -0.0650(4) 0.5580(4) 0.0575(14) Uani 1 1 d .
H4 H 0.8091 -0.0648 0.5222 0.069 Uiso 1 1 calc R
C5 C 0.7317(6) -0.0053(4) 0.6408(3) 0.0422(10) Uani 1 1 d .
C6 C 0.8646(5) 0.0589(4) 0.6785(3) 0.0410(10) Uani 1 1 d .
C7 C 1.0201(7) 0.0952(6) 0.8421(5) 0.0710(19) Uani 1 1 d .
H7A H 1.0077 0.1617 0.8293 0.085 Uiso 1 1 calc R
H7B H 1.1083 0.0737 0.8192 0.085 Uiso 1 1 calc R
H7C H 1.0300 0.0833 0.9147 0.085 Uiso 1 1 calc R
C8 C 0.8225(5) 0.1618(3) 0.6502(3) 0.0372(9) Uani 1 1 d .
C9 C 0.8745(6) 0.2094(4) 0.5719(4) 0.0490(12) Uani 1 1 d .
H9 H 0.9402 0.1797 0.5361 0.059 Uiso 1 1 calc R
C10 C 0.8287(7) 0.3002(4) 0.5476(4) 0.0552(13) Uani 1 1 d .
H10 H 0.8607 0.3321 0.4941 0.066 Uiso 1 1 calc R
C11 C 0.7350(6) 0.3435(4) 0.6033(4) 0.0495(11) Uani 1 1 d .
H11 H 0.7042 0.4056 0.5894 0.059 Uiso 1 1 calc R
C12 C 0.6879(6) 0.2933(4) 0.6796(4) 0.0489(11) Uani 1 1 d .
H12 H 0.6245 0.3228 0.7172 0.059 Uiso 1 1 calc R
C13 C 0.3710(6) 0.2878(5) 0.7885(4) 0.0547(13) Uani 1 1 d .
C14 C 0.6472(6) 0.0699(4) 1.0632(3) 0.0491(11) Uani 1 1 d .
N1 N 0.6159(4) -0.0036(3) 0.6918(3) 0.0410(8) Uani 1 1 d .
N2 N 0.7283(5) 0.2036(3) 0.7031(3) 0.0438(9) Uani 1 1 d .
N3 N 0.3862(7) 0.3626(5) 0.8186(5) 0.0791(16) Uani 1 1 d .
N4 N 0.5843(7) 0.0282(5) 1.1156(4) 0.0713(16) Uani 1 1 d .
O1 O 0.8933(4) 0.0463(3) 0.7874(2) 0.0470(8) Uani 1 1 d .
O2 O 0.9859(5) 0.0386(3) 0.6336(3) 0.0596(10) Uani 1 1 d .
H2A H 1.0131 -0.0158 0.6474 0.089 Uiso 1 1 calc R
Hg1 Hg 0.60079(2) 0.109174(16) 0.818602(13) 0.04724(7) Uani 1 1 d .
S1 S 0.34530(17) 0.17851(13) 0.74439(12) 0.0627(4) Uani 1 1 d .
S2 S 0.7434(2) 0.13152(19) 0.99245(11) 0.0921(8) Uani 1 1 d .

loop_
_atom_site_aniso_label
_atom_site_aniso_U_11
_atom_site_aniso_U_22
_atom_site_aniso_U_33
_atom_site_aniso_U_23
_atom_site_aniso_U_13
_atom_site_aniso_U_12
C1 0.056(3) 0.050(3) 0.045(2) 0.005(2) 0.000(2) -0.011(3)
C2 0.081(4) 0.048(3) 0.054(3) 0.000(2) -0.010(3) -0.018(3)
C3 0.097(5) 0.054(4) 0.045(3) -0.012(2) -0.005(3) 0.003(3)
C4 0.083(4) 0.045(3) 0.046(2) -0.003(2) 0.015(3) 0.008(3)
C5 0.055(3) 0.035(2) 0.038(2) 0.0043(18) 0.0136(18) 0.001(2)
C6 0.043(2) 0.048(3) 0.0365(19) 0.0031(18) 0.0176(17) -0.002(2)
C7 0.048(3) 0.091(6) 0.070(4) 0.014(3) 0.001(3) -0.018(3)
C8 0.036(2) 0.039(2) 0.0384(19) -0.0020(17) 0.0104(16) -0.0062(19)
C9 0.058(3) 0.052(3) 0.043(2) 0.001(2) 0.024(2) -0.008(2)
C10 0.071(3) 0.056(3) 0.043(2) 0.006(2) 0.019(2) -0.017(3)
C11 0.065(3) 0.036(3) 0.048(2) 0.002(2) 0.011(2) -0.006(2)
C12 0.059(3) 0.042(3) 0.052(3) 0.000(2) 0.025(2) -0.003(2)
C13 0.048(3) 0.063(4) 0.057(3) 0.005(3) 0.018(2) -0.001(3)
C14 0.054(3) 0.057(3) 0.036(2) 0.002(2) 0.0079(19) -0.002(3)
N1 0.049(2) 0.041(2) 0.0332(16) 0.0010(15) 0.0091(14) -0.0092(18)
N2 0.051(2) 0.039(2) 0.0465(19) 0.0010(17) 0.0235(17) -0.0024(18)
N3 0.077(4) 0.064(4) 0.102(4) -0.003(3) 0.030(3) -0.001(3)
N4 0.082(3) 0.081(4) 0.051(2) 0.019(3) 0.016(2) -0.019(3)
O1 0.0405(16) 0.057(2) 0.0433(16) 0.0080(15) 0.0062(13) -0.0033(16)
O2 0.062(2) 0.055(2) 0.073(2) 0.007(2) 0.0392(19) 0.010(2)
Hg1 0.05650(11) 0.05144(12) 0.03732(9) 0.00422(8) 0.01786(7) -0.00171(10)
S1 0.0507(7) 0.0646(10) 0.0730(9) -0.0045(8) 0.0122(6) -0.0081(7)
S2 0.0965(12) 0.140(2) 0.0404(6) -0.0017(8) 0.0146(7) -0.0713(14)

loop_
_atom_type_symbol
_atom_type_description
_atom_type_scat_dispersion_real
_atom_type_scat_dispersion_imag
_atom_type_scat_source
C C 0.0033 0.0016 'International Tables Vol C Tables 4.2.6.8 and 6.1.1.4'
H H 0.0000 0.0000 'International Tables Vol C Tables 4.2.6.8 and 6.1.1.4'
N N 0.0061 0.0033 'International Tables Vol C Tables 4.2.6.8 and 6.1.1.4'
O O 0.0106 0.0060 'International Tables Vol C Tables 4.2.6.8 and 6.1.1.4'
Hg Hg -2.3894 9.2266 'International Tables Vol C Tables 4.2.6.8 and 6.1.1.4'
S S 0.1246 0.1234 'International Tables Vol C Tables 4.2.6.8 and 6.1.1.4'

loop_
_geom_angle_atom_site_label_1
_geom_angle_atom_site_label_2
_geom_angle_atom_site_label_3
_geom_angle
N1 C1 C2 122.2(6)
N1 C1 H1 118.9
C2 C1 H1 118.9
C3 C2 C1 119.1(6)
C3 C2 H2 120.5
C1 C2 H2 120.4
C2 C3 C4 119.5(5)
C2 C3 H3 120.3
C4 C3 H3 120.3
C5 C4 C3 119.0(6)
C5 C4 H4 120.5
C3 C4 H4 120.5
N1 C5 C4 120.9(5)
N1 C5 C6 118.2(4)
C4 C5 C6 120.9(5)
O2 C6 O1 113.6(4)
O2 C6 C5 112.8(4)
O1 C6 C5 103.7(3)
O2 C6 C8 106.0(4)
O1 C6 C8 110.8(4)
C5 C6 C8 110.1(4)
O1 C7 H7A 109.5
O1 C7 H7B 109.5
H7A C7 H7B 109.5
O1 C7 H7C 109.5
H7A C7 H7C 109.5
H7B C7 H7C 109.5
N2 C8 C9 120.9(5)
N2 C8 C6 116.6(4)
C9 C8 C6 122.5(4)
C10 C9 C8 119.8(5)
C10 C9 H9 120.1
C8 C9 H9 120.1
C9 C10 C11 119.1(5)
C9 C10 H10 120.4
C11 C10 H10 120.4
C12 C11 C10 118.4(5)
C12 C11 H11 120.8
C10 C11 H11 120.8
N2 C12 C11 123.6(5)
N2 C12 H12 118.2
C11 C12 H12 118.2
N3 C13 S1 178.9(6)
N4 C14 S2 177.3(5)
C1 N1 C5 119.3(4)
C1 N1 Hg1 118.6(3)
C5 N1 Hg1 121.8(3)
C12 N2 C8 118.1(4)
C12 N2 Hg1 120.9(3)
C8 N2 Hg1 120.2(3)
C7 O1 C6 115.2(4)
C6 O2 H2A 109.4
N1 Hg1 S2 132.14(12)
N1 Hg1 N2 80.21(13)
S2 Hg1 N2 106.37(11)
N1 Hg1 S1 99.40(11)
S2 Hg1 S1 126.67(7)
N2 Hg1 S1 93.20(11)
C13 S1 Hg1 99.7(2)
C14 S2 Hg1 102.69(19)

loop_
_geom_bond_atom_site_label_1
_geom_bond_atom_site_label_2
_geom_bond_distance
C1 N1 1.333(6)
C1 C2 1.383(8)
C1 H1 0.9300
C2 C3 1.357(10)
C2 H2 0.9300
C3 C4 1.398(10)
C3 H3 0.9300
C4 C5 1.380(7)
C4 H4 0.9300
C5 N1 1.355(6)
C5 C6 1.519(7)
C6 O2 1.379(5)
C6 O1 1.422(5)
C6 C8 1.535(7)
C7 O1 1.419(7)
C7 H7A 0.9600
C7 H7B 0.9600
C7 H7C 0.9600
C8 N2 1.342(6)
C8 C9 1.390(6)
C9 C10 1.372(9)
C9 H9 0.9300
C10 C11 1.372(8)
C10 H10 0.9300
C11 C12 1.367(7)
C11 H11 0.9300
C12 N2 1.342(7)
C12 H12 0.9300
C13 N3 1.131(9)
C13 S1 1.655(7)
C14 N4 1.143(7)
C14 S2 1.647(5)
N1 Hg1 2.336(4)
N2 Hg1 2.477(4)
O2 H2A 0.8202
Hg1 S2 2.4300(16)
Hg1 S1 2.5410(17)

loop_
_geom_torsion_atom_site_label_1
_geom_torsion_atom_site_label_2
_geom_torsion_atom_site_label_3
_geom_torsion_atom_site_label_4
_geom_torsion
N1 C1 C2 C3 -1.8(9)
C1 C2 C3 C4 1.2(9)
C2 C3 C4 C5 0.4(9)
C3 C4 C5 N1 -1.5(8)
C3 C4 C5 C6 177.3(5)
N1 C5 C6 O2 168.7(4)
C4 C5 C6 O2 -10.2(7)
N1 C5 C6 O1 45.4(6)
C4 C5 C6 O1 -133.5(5)
N1 C5 C6 C8 -73.1(5)
C4 C5 C6 C8 108.0(5)
O2 C6 C8 N2 -166.2(4)
O1 C6 C8 N2 -42.6(5)
C5 C6 C8 N2 71.5(5)
O2 C6 C8 C9 15.8(6)
O1 C6 C8 C9 139.4(4)
C5 C6 C8 C9 -106.5(5)
N2 C8 C9 C10 -0.3(8)
C6 C8 C9 C10 177.6(5)
C8 C9 C10 C11 1.7(8)
C9 C10 C11 C12 -1.5(8)
C10 C11 C12 N2 -0.1(9)
C2 C1 N1 C5 0.7(8)
C2 C1 N1 Hg1 174.2(4)
C4 C5 N1 C1 1.0(7)
C6 C5 N1 C1 -177.9(5)
C4 C5 N1 Hg1 -172.3(4)
C6 C5 N1 Hg1 8.9(6)
C11 C12 N2 C8 1.5(8)
C11 C12 N2 Hg1 -168.3(4)
C9 C8 N2 C12 -1.3(7)
C6 C8 N2 C12 -179.3(4)
C9 C8 N2 Hg1 168.6(3)
C6 C8 N2 Hg1 -9.5(5)
O2 C6 O1 C7 53.7(7)
C5 C6 O1 C7 176.4(5)
C8 C6 O1 C7 -65.5(6)
C1 N1 Hg1 S2 115.9(3)
C5 N1 Hg1 S2 -70.8(4)
C1 N1 Hg1 N2 -140.8(4)
C5 N1 Hg1 N2 32.5(4)
C1 N1 Hg1 S1 -49.1(4)
C5 N1 Hg1 S1 124.2(3)
C12 N2 Hg1 N1 137.2(4)
C8 N2 Hg1 N1 -32.4(3)
C12 N2 Hg1 S2 -91.6(4)
C8 N2 Hg1 S2 98.8(4)
C12 N2 Hg1 S1 38.2(4)
C8 N2 Hg1 S1 -131.4(3)
N3 C13 S1 Hg1 -155(31)
N1 Hg1 S1 C13 -149.8(2)
S2 Hg1 S1 C13 44.0(2)
N2 Hg1 S1 C13 -69.2(2)
N4 C14 S2 Hg1 -179(100)
N1 Hg1 S2 C14 -90.5(3)
N2 Hg1 S2 C14 177.9(3)
S1 Hg1 S2 C14 71.0(3)
